data_1555095
loop_
_publ_author_name
'Ren, Wenlong'
'Chang, Wenju'
'Wang, Yang'
'Li, Jingfu'
'Shi, Yian'

_publ_section_title
;
 Pd-Catalyzed Regiodivergent Hydroesterification of Aryl Olefins with
 Phenyl Formate.
;
_journal_issue 14
_journal_name_full 'Organic letters'
_journal_page_first 3544
_journal_page_last 3547
_journal_paper_doi 10.1021/acs.orglett.5b01630
_journal_volume 17
_journal_year 2015
_chemical_formula_sum 'C19 H16 O2'
_chemical_formula_weight 276.32
_space_group_IT_number 5
_space_group_name_Hall 'C 2y'
_space_group_name_H-M_alt 'C 1 2 1'
_symmetry_cell_setting monoclinic
_symmetry_space_group_name_H-M 'C 1 2 1'
_atom_sites_solution_hydrogens geom
_atom_sites_solution_primary direct
_atom_sites_solution_secondary difmap
_audit_creation_method SHELXL-97
_cell_angle_alpha 90.00
_cell_angle_beta 106.00(3)
_cell_angle_gamma 90.00
_cell_formula_units_Z 4
_cell_length_a 17.095(3)
_cell_length_b 5.8740(12)
_cell_length_c 15.476(3)
_cell_measurement_reflns_used 25
_cell_measurement_temperature 293(2)
_cell_measurement_theta_max 12
_cell_measurement_theta_min 9
_cell_volume 1493.8(5)
_computing_cell_refinement 'CAD4 EXPRESS'
_computing_data_collection 'CAD4 EXPRESS(Enraf-Nonius,1994)'
_computing_data_reduction 'XCAD4(Harms & Wocadlo,1995)'
_computing_structure_refinement 'SHELXL-97 (Sheldrick, 1997)'
_computing_structure_solution 'SHELXS-97 (Sheldrick, 1990)'
_diffrn_ambient_temperature 293(2)
_diffrn_measured_fraction_theta_full 0.999
_diffrn_measured_fraction_theta_max 0.999
_diffrn_measurement_device_type 'Nonius CAD4'
_diffrn_measurement_method \w/2\q
_diffrn_radiation_monochromator graphite
_diffrn_radiation_source 'fine-focus sealed tube'
_diffrn_radiation_type MoK\a
_diffrn_radiation_wavelength 0.71073
_diffrn_reflns_av_R_equivalents 0.0425
_diffrn_reflns_av_sigmaI/netI 0.0536
_diffrn_reflns_limit_h_max 20
_diffrn_reflns_limit_h_min -20
_diffrn_reflns_limit_k_max 0
_diffrn_reflns_limit_k_min -7
_diffrn_reflns_limit_l_max 18
_diffrn_reflns_limit_l_min -18
_diffrn_reflns_number 3013
_diffrn_reflns_theta_full 25.40
_diffrn_reflns_theta_max 25.40
_diffrn_reflns_theta_min 1.37
_diffrn_standards_decay_% 1
_diffrn_standards_interval_count 200
_diffrn_standards_interval_time 2h
_diffrn_standards_number 3
_exptl_absorpt_coefficient_mu 0.079
_exptl_absorpt_correction_T_max 0.9922
_exptl_absorpt_correction_T_min 0.9768
_exptl_absorpt_correction_type psi-scan
_exptl_crystal_colour colorless
_exptl_crystal_density_diffrn 1.229
_exptl_crystal_density_method 'not measured'
_exptl_crystal_description needle
_exptl_crystal_F_000 584
_exptl_crystal_size_max 0.30
_exptl_crystal_size_mid 0.20
_exptl_crystal_size_min 0.10
_refine_diff_density_max 0.180
_refine_diff_density_min -0.148
_refine_diff_density_rms 0.039
_refine_ls_abs_structure_details 'Flack H D (1983), Acta Cryst. A39, 876-881'
_refine_ls_abs_structure_Flack -3(3)
_refine_ls_extinction_coef 0.014(3)
_refine_ls_extinction_expression Fc^*^=kFc[1+0.001xFc^2^\l^3^/sin(2\q)]^-1/4^
_refine_ls_extinction_method SHELXL
_refine_ls_goodness_of_fit_ref 1.004
_refine_ls_hydrogen_treatment constr
_refine_ls_matrix_type full
_refine_ls_number_parameters 191
_refine_ls_number_reflns 1511
_refine_ls_number_restraints 1
_refine_ls_restrained_S_all 1.004
_refine_ls_R_factor_all 0.0778
_refine_ls_R_factor_gt 0.0510
_refine_ls_shift/su_max 0.000
_refine_ls_shift/su_mean 0.000
_refine_ls_structure_factor_coef Fsqd
_refine_ls_weighting_details 'calc w=1/[\s^2^(Fo^2^)+(0.0820P)^2^+0.0000P] where P=(Fo^2^+2Fc^2^)/3'
_refine_ls_weighting_scheme calc
_refine_ls_wR_factor_gt 0.1258
_refine_ls_wR_factor_ref 0.1435
_reflns_number_gt 1064
_reflns_number_total 1511
_reflns_threshold_expression >2sigma(I)
_cod_data_source_file ol5b01630_si_002.cif
_cod_data_source_block b
_cod_depositor_comments
;
The following automatic conversions were performed:

data item '_symmetry_cell_setting' value 'Monoclinic' was changed to
'monoclinic' in accordance with the
/home/saulius/struct/COD-crude-data/automatic-downloads/DataCite-retrospective/ACS/depositions/lib/dictionaries/cif_core.dic
dictionary named 'cif_core.dic' version 2.4.2 last updated on
2011-04-26.

Automatic conversion script
Id: cif_fix_values 6909 2019-04-08 15:41:33Z antanas 
;
_cod_original_cell_volume 1493.9(5)
_cod_original_sg_symbol_H-M C2
_cod_database_code 1555095

loop_
_symmetry_equiv_pos_as_xyz
'x, y, z'
'-x, y, -z'
'x+1/2, y+1/2, z'
'-x+1/2, y+1/2, -z'

loop_
_atom_site_label
_atom_site_type_symbol
_atom_site_fract_x
_atom_site_fract_y
_atom_site_fract_z
_atom_site_U_iso_or_equiv
_atom_site_adp_type
_atom_site_occupancy
_atom_site_symmetry_multiplicity
_atom_site_calc_flag
_atom_site_refinement_flags
C1 C 0.1838(2) 0.4720(8) 0.8090(2) 0.0562(10) Uani 1 1 d .
H1A H 0.1934 0.6100 0.7843 0.067 Uiso 1 1 calc R
O1 O -0.0796(2) 0.8229(7) 0.6275(2) 0.0880(11) Uani 1 1 d .
C2 C 0.2510(2) 0.3344(7) 0.8533(2) 0.0517(10) Uani 1 1 d .
O2 O -0.09413(15) 0.5669(5) 0.51683(17) 0.0653(8) Uani 1 1 d .
C3 C 0.3322(2) 0.4004(9) 0.8612(3) 0.0651(12) Uani 1 1 d .
H3A H 0.3424 0.5377 0.8364 0.078 Uiso 1 1 calc R
C4 C 0.3955(3) 0.2658(11) 0.9045(3) 0.0786(15) Uani 1 1 d .
H4A H 0.4487 0.3118 0.9096 0.094 Uiso 1 1 calc R
C5 C 0.3810(3) 0.0584(11) 0.9415(3) 0.0819(16) Uani 1 1 d .
H5A H 0.4245 -0.0340 0.9704 0.098 Uiso 1 1 calc R
C6 C 0.3037(3) -0.0090(9) 0.9354(3) 0.0714(13) Uani 1 1 d .
H6A H 0.2947 -0.1458 0.9614 0.086 Uiso 1 1 calc R
C7 C 0.2369(2) 0.1261(7) 0.8900(2) 0.0526(10) Uani 1 1 d .
C8 C 0.1555(2) 0.0609(8) 0.8822(3) 0.0623(11) Uani 1 1 d .
H8A H 0.1449 -0.0763 0.9068 0.075 Uiso 1 1 calc R
C9 C 0.0931(3) 0.1971(8) 0.8391(3) 0.0640(12) Uani 1 1 d .
H9A H 0.0401 0.1497 0.8341 0.077 Uiso 1 1 calc R
C10 C 0.1056(2) 0.4090(8) 0.8015(2) 0.0582(11) Uani 1 1 d .
C11 C 0.0342(3) 0.5552(10) 0.7514(3) 0.0761(14) Uani 1 1 d .
H11A H 0.0518 0.7124 0.7524 0.091 Uiso 1 1 calc R
H11B H -0.0082 0.5473 0.7819 0.091 Uiso 1 1 calc R
C12 C -0.0004(2) 0.4797(8) 0.6543(2) 0.0581(11) Uani 1 1 d .
H12A H 0.0437 0.4648 0.6264 0.070 Uiso 1 1 calc R
H12B H -0.0256 0.3315 0.6532 0.070 Uiso 1 1 calc R
C13 C -0.0619(2) 0.6447(8) 0.6014(3) 0.0561(10) Uani 1 1 d .
C14 C -0.1530(2) 0.7018(7) 0.4567(2) 0.0528(11) Uani 1 1 d .
C15 C -0.2299(2) 0.6141(8) 0.4261(3) 0.0572(11) Uani 1 1 d .
H15A H -0.2433 0.4766 0.4483 0.069 Uiso 1 1 calc R
C16 C -0.2876(2) 0.7344(8) 0.3615(3) 0.0600(11) Uani 1 1 d .
H16A H -0.3402 0.6776 0.3399 0.072 Uiso 1 1 calc R
C17 C -0.2672(2) 0.9364(9) 0.3296(3) 0.0617(12) Uani 1 1 d .
H17A H -0.3061 1.0168 0.2865 0.074 Uiso 1 1 calc R
C18 C -0.1902(2) 1.0209(9) 0.3603(3) 0.0707(13) Uani 1 1 d .
H18A H -0.1767 1.1579 0.3379 0.085 Uiso 1 1 calc R
C19 C -0.1325(2) 0.9030(8) 0.4245(3) 0.0651(12) Uani 1 1 d .
H19A H -0.0799 0.9600 0.4457 0.078 Uiso 1 1 calc R

loop_
_atom_site_aniso_label
_atom_site_aniso_U_11
_atom_site_aniso_U_22
_atom_site_aniso_U_33
_atom_site_aniso_U_23
_atom_site_aniso_U_13
_atom_site_aniso_U_12
C1 0.072(3) 0.048(2) 0.049(2) 0.005(2) 0.0169(18) 0.004(2)
O1 0.097(2) 0.081(3) 0.074(2) -0.010(2) 0.0034(16) 0.035(2)
C2 0.063(2) 0.050(3) 0.0400(19) -0.0058(19) 0.0107(17) 0.000(2)
O2 0.0667(15) 0.066(2) 0.0585(16) 0.0041(16) 0.0094(12) 0.0195(16)
C3 0.071(3) 0.070(3) 0.053(2) -0.002(2) 0.0159(19) -0.004(3)
C4 0.066(3) 0.099(4) 0.067(3) -0.008(3) 0.011(2) 0.004(3)
C5 0.071(3) 0.098(4) 0.071(3) 0.006(3) 0.010(2) 0.025(3)
C6 0.098(3) 0.059(3) 0.054(2) 0.010(2) 0.014(2) 0.019(3)
C7 0.068(2) 0.052(3) 0.0363(17) -0.0013(19) 0.0122(17) 0.007(2)
C8 0.085(3) 0.050(2) 0.052(2) -0.002(2) 0.018(2) -0.003(3)
C9 0.063(2) 0.070(3) 0.058(3) -0.007(2) 0.017(2) -0.011(3)
C10 0.067(3) 0.058(3) 0.045(2) -0.010(2) 0.0076(18) 0.010(2)
C11 0.077(3) 0.083(4) 0.063(2) -0.005(3) 0.012(2) 0.023(3)
C12 0.051(2) 0.067(3) 0.057(2) 0.000(2) 0.0156(17) 0.005(2)
C13 0.048(2) 0.059(3) 0.064(2) 0.006(2) 0.0190(18) 0.007(2)
C14 0.053(2) 0.056(3) 0.052(2) 0.007(2) 0.0184(17) 0.011(2)
C15 0.060(2) 0.054(3) 0.063(2) 0.001(2) 0.0266(19) -0.003(2)
C16 0.052(2) 0.072(3) 0.055(2) 0.003(2) 0.0130(19) 0.006(2)
C17 0.061(3) 0.070(3) 0.053(2) 0.012(2) 0.0158(18) 0.017(2)
C18 0.077(3) 0.070(3) 0.069(3) 0.020(3) 0.028(2) 0.001(3)
C19 0.052(2) 0.069(3) 0.073(3) 0.009(3) 0.016(2) 0.001(2)

loop_
_atom_type_symbol
_atom_type_description
_atom_type_scat_dispersion_real
_atom_type_scat_dispersion_imag
_atom_type_scat_source
C C 0.0033 0.0016 'International Tables Vol C Tables 4.2.6.8 and 6.1.1.4'
H H 0.0000 0.0000 'International Tables Vol C Tables 4.2.6.8 and 6.1.1.4'
O O 0.0106 0.0060 'International Tables Vol C Tables 4.2.6.8 and 6.1.1.4'

loop_
_geom_angle_atom_site_label_1
_geom_angle_atom_site_label_2
_geom_angle_atom_site_label_3
_geom_angle
C10 C1 C2 122.2(4)
C10 C1 H1A 118.9
C2 C1 H1A 118.9
C7 C2 C3 118.7(4)
C7 C2 C1 119.2(4)
C3 C2 C1 122.1(4)
C13 O2 C14 118.3(3)
C4 C3 C2 120.9(5)
C4 C3 H3A 119.6
C2 C3 H3A 119.6
C3 C4 C5 120.1(5)
C3 C4 H4A 120.0
C5 C4 H4A 120.0
C6 C5 C4 120.4(5)
C6 C5 H5A 119.8
C4 C5 H5A 119.8
C5 C6 C7 120.7(5)
C5 C6 H6A 119.7
C7 C6 H6A 119.7
C2 C7 C6 119.2(4)
C2 C7 C8 118.6(4)
C6 C7 C8 122.2(4)
C9 C8 C7 120.3(4)
C9 C8 H8A 119.8
C7 C8 H8A 119.8
C8 C9 C10 122.3(4)
C8 C9 H9A 118.9
C10 C9 H9A 118.9
C1 C10 C9 117.4(4)
C1 C10 C11 121.5(4)
C9 C10 C11 121.1(4)
C10 C11 C12 112.2(4)
C10 C11 H11A 109.2
C12 C11 H11A 109.2
C10 C11 H11B 109.2
C12 C11 H11B 109.2
H11A C11 H11B 107.9
C13 C12 C11 112.0(4)
C13 C12 H12A 109.2
C11 C12 H12A 109.2
C13 C12 H12B 109.2
C11 C12 H12B 109.2
H12A C12 H12B 107.9
O1 C13 O2 123.5(4)
O1 C13 C12 126.1(4)
O2 C13 C12 110.4(4)
C19 C14 C15 121.3(4)
C19 C14 O2 121.2(4)
C15 C14 O2 117.3(4)
C14 C15 C16 118.7(4)
C14 C15 H15A 120.6
C16 C15 H15A 120.6
C17 C16 C15 120.0(4)
C17 C16 H16A 120.0
C15 C16 H16A 120.0
C18 C17 C16 120.6(4)
C18 C17 H17A 119.7
C16 C17 H17A 119.7
C17 C18 C19 119.9(4)
C17 C18 H18A 120.0
C19 C18 H18A 120.0
C14 C19 C18 119.5(4)
C14 C19 H19A 120.3
C18 C19 H19A 120.3

loop_
_geom_bond_atom_site_label_1
_geom_bond_atom_site_label_2
_geom_bond_distance
C1 C10 1.360(5)
C1 C2 1.418(5)
C1 H1A 0.9300
O1 C13 1.191(5)
C2 C7 1.398(6)
C2 C3 1.414(5)
O2 C13 1.352(5)
O2 C14 1.411(4)
C3 C4 1.359(6)
C3 H3A 0.9300
C4 C5 1.397(8)
C4 H4A 0.9300
C5 C6 1.357(6)
C5 H5A 0.9300
C6 C7 1.409(5)
C6 H6A 0.9300
C7 C8 1.415(5)
C8 C9 1.354(6)
C8 H8A 0.9300
C9 C10 1.415(6)
C9 H9A 0.9300
C10 C11 1.519(6)
C11 C12 1.521(5)
C11 H11A 0.9700
C11 H11B 0.9700
C12 C13 1.497(5)
C12 H12A 0.9700
C12 H12B 0.9700
C14 C19 1.366(6)
C14 C15 1.369(5)
C15 C16 1.389(6)
C15 H15A 0.9300
C16 C17 1.367(7)
C16 H16A 0.9300
C17 C18 1.363(6)
C17 H17A 0.9300
C18 C19 1.379(5)
C18 H18A 0.9300
C19 H19A 0.9300

loop_
_geom_torsion_atom_site_label_1
_geom_torsion_atom_site_label_2
_geom_torsion_atom_site_label_3
_geom_torsion_atom_site_label_4
_geom_torsion
C10 C1 C2 C7 0.5(5)
C10 C1 C2 C3 -179.9(4)
C7 C2 C3 C4 -0.8(5)
C1 C2 C3 C4 179.6(4)
C2 C3 C4 C5 0.4(7)
C3 C4 C5 C6 -0.8(7)
C4 C5 C6 C7 1.5(7)
C3 C2 C7 C6 1.4(5)
C1 C2 C7 C6 -178.9(3)
C3 C2 C7 C8 179.8(3)
C1 C2 C7 C8 -0.5(5)
C5 C6 C7 C2 -1.8(6)
C5 C6 C7 C8 179.9(4)
C2 C7 C8 C9 0.7(5)
C6 C7 C8 C9 179.1(4)
C7 C8 C9 C10 -0.9(6)
C2 C1 C10 C9 -0.6(5)
C2 C1 C10 C11 -178.1(3)
C8 C9 C10 C1 0.8(6)
C8 C9 C10 C11 178.4(4)
C1 C10 C11 C12 95.2(5)
C9 C10 C11 C12 -82.3(5)
C10 C11 C12 C13 -171.2(4)
C14 O2 C13 O1 -1.2(6)
C14 O2 C13 C12 -179.4(3)
C11 C12 C13 O1 4.8(6)
C11 C12 C13 O2 -177.0(3)
C13 O2 C14 C19 69.6(5)
C13 O2 C14 C15 -115.8(4)
C19 C14 C15 C16 -0.3(6)
O2 C14 C15 C16 -175.0(4)
C14 C15 C16 C17 0.0(6)
C15 C16 C17 C18 0.4(6)
C16 C17 C18 C19 -0.4(7)
C15 C14 C19 C18 0.3(6)
O2 C14 C19 C18 174.7(4)
C17 C18 C19 C14 0.1(6)
